data_4322845
loop_
_publ_author_name
'Masaaki Ohba'
'Naoki Usuki'
'Nobuo Fukita'
'Hisashi \=Okawa'

_publ_section_title
;
 Structure and Magnetic Properties of One-Dimensional
 PPh4[Ni(pn)2][M(CN)6].H2O (M = Fe, Cr, Co) Bimetallic Assemblies
;
_journal_name_full 'Inorganic Chemistry'
_journal_page_first 3349
_journal_page_last 3354
_journal_paper_doi 10.1021/ic9704748
_journal_volume 37
_journal_year 1998
_chemical_formula_sum 'C36 H42 Cr N10 Ni O P'
_space_group_IT_number 13
_symmetry_cell_setting monoclinic
_symmetry_Int_Tables_number 13
_symmetry_space_group_name_Hall '-P 2yc'
_symmetry_space_group_name_H-M 'P 1 2/c 1'
_audit_creation_date 'Thu Apr 24 10:10:48 1997'
_audit_creation_method 'from TEXRAY.INF file'
_cell_angle_alpha 90
_cell_angle_beta 100.15(1)
_cell_angle_gamma 90
_cell_formula_units_Z 2.00
_cell_length_a 12.927(2)
_cell_length_b 8.454(2)
_cell_length_c 17.564(2)
_cell_measurement_reflns_used 25
_cell_measurement_temperature 20.0
_cell_measurement_theta_max 30.00
_cell_measurement_theta_min 29.49
_cell_volume 1889.4(6)
_computing_cell_refinement 'MSC/AFC Diffractometer Control'
_computing_data_collection 'MSC/AFC Diffractometer Control'
_computing_data_reduction 'teXsan: PROCESS (MSC)'
_computing_publication_material 'teXsan: FINISH (MSC)'
_computing_structure_refinement 'teXsan: LS (MSC)'
_diffrn_ambient_temperature 20.0
_diffrn_measurement_device AFC7R
_diffrn_measurement_method 'omega/2-theta scans'
_diffrn_orient_matrix_UB_11 -0.00456
_diffrn_orient_matrix_UB_12 -0.05124
_diffrn_orient_matrix_UB_13 0.05062
_diffrn_orient_matrix_UB_21 0.07840
_diffrn_orient_matrix_UB_22 -0.00704
_diffrn_orient_matrix_UB_23 0.01221
_diffrn_orient_matrix_UB_31 0.00299
_diffrn_orient_matrix_UB_32 0.10638
_diffrn_orient_matrix_UB_33 0.02519
_diffrn_radiation_monochromator graphite
_diffrn_radiation_source 'X-ray tube'
_diffrn_radiation_type MoKalpha
_diffrn_radiation_wavelength 0.7107
_diffrn_reflns_av_R_equivalents 2.90
_diffrn_reflns_limit_h_max 15
_diffrn_reflns_limit_h_min 0
_diffrn_reflns_limit_k_max 0
_diffrn_reflns_limit_k_min 0
_diffrn_reflns_limit_l_max 19
_diffrn_reflns_limit_l_min -11
_diffrn_reflns_number 3747
_diffrn_reflns_theta_max 25.0219
_diffrn_standards_decay_% -0.12
_diffrn_standards_interval_count 150
_diffrn_standards_number 3
_exptl_absorpt_coefficient_mu_cm 8.710
_exptl_crystal_colour purple
_exptl_crystal_density_diffrn 1.358
_exptl_crystal_description prismatic
_exptl_crystal_F_000 806.00
_exptl_crystal_size_max 0.200
_exptl_crystal_size_min 0.150
_refine_diff_density_max -0.39150
_refine_diff_density_min 0.51890
_refine_ls_extinction_coef 2.06461
_refine_ls_extinction_method Zachariasen_type_2_Gaussian_isotropic
_refine_ls_goodness_of_fit_obs 3.210
_refine_ls_matrix_type full
_refine_ls_number_parameters 314
_refine_ls_number_reflns 2775
_refine_ls_number_restraints 0
_refine_ls_R_factor_obs 0.0340
_refine_ls_shift/esd_max 0.6000
_refine_ls_structure_factor_coef F
_refine_ls_weighting_scheme sigma
_refine_ls_wR_factor_obs 0.0260
_cod_data_source_file ic9704748_2.cif
_cod_data_source_block PPh4[Ni(pn)2][Cr(CN)6]H2O(2)
_cod_original_cell_volume 1889.5(6)
_cod_original_sg_symbol_H-M 'P 2/c '
_cod_original_formula_sum 'C36 H42 N10 O P Cr Ni'
_cod_database_code 4322845

loop_
_symmetry_equiv_pos_as_xyz
'   +x,   +y,   +z'
'   -x,   +y,1/2-z'
'   -x,   -y,   -z'
'   +x,   -y,1/2+z'

loop_
_atom_site_aniso_label
_atom_site_aniso_U_11
_atom_site_aniso_U_22
_atom_site_aniso_U_33
_atom_site_aniso_U_12
_atom_site_aniso_U_13
_atom_site_aniso_U_23
Ni 0.0348(3) 0.0297(3) 0.0281(3) 0.0037(3) 0.0113(2) -0.0008(2)
Cr 0.0335(4) 0.0271(4) 0.0253(3) 0.0000 0.0089(3) 0.0000
P1 0.0451(7) 0.0383(7) 0.0383(7) 0.0000 0.0102(5) 0.0000
O1 0.175(6) 0.100(5) 0.131(6) -0.016(5) -0.006(5) 0.013(5)
N1 0.042(1) 0.048(2) 0.035(1) 0.008(1) 0.009(1) -0.005(1)
N2 0.040(2) 0.065(2) 0.066(2) 0.003(2) 0.005(1) -0.014(2)
N3 0.099(3) 0.080(2) 0.073(2) -0.031(2) -0.003(2) 0.041(2)
N4 0.042(2) 0.035(2) 0.043(2) 0.005(1) 0.013(1) 0.002(1)
N5 0.047(2) 0.041(2) 0.054(2) -0.002(1) 0.010(2) 0.014(2)
C1 0.031(2) 0.037(2) 0.030(2) 0.003(1) 0.006(1) -0.001(1)
C2 0.041(2) 0.038(2) 0.035(2) 0.000(2) 0.011(1) -0.007(1)
C3 0.047(2) 0.047(2) 0.043(2) -0.009(2) -0.001(1) 0.013(2)
C4 0.036(2) 0.047(2) 0.079(3) 0.003(2) 0.013(2) 0.006(2)
C5 0.039(2) 0.064(3) 0.074(3) 0.007(2) 0.006(2) -0.007(3)
C6 0.038(2) 0.074(3) 0.087(3) -0.001(2) 0.022(2) 0.033(3)
C7 0.045(2) 0.039(2) 0.034(2) -0.006(1) 0.006(1) -0.001(1)
C8 0.047(2) 0.054(2) 0.050(2) -0.005(2) -0.004(2) 0.009(2)
C9 0.072(3) 0.040(2) 0.053(2) -0.008(2) 0.001(2) 0.009(2)
C10 0.059(3) 0.050(2) 0.054(2) -0.017(2) 0.009(2) -0.002(2)
C11 0.044(2) 0.058(3) 0.063(2) -0.003(2) 0.006(2) -0.002(2)
C12 0.050(2) 0.039(2) 0.046(2) 0.001(2) 0.009(2) 0.000(2)
C13 0.044(2) 0.037(2) 0.043(2) 0.000(1) 0.014(1) 0.003(1)
C14 0.070(2) 0.047(2) 0.059(2) 0.008(2) 0.032(2) 0.007(2)
C15 0.066(3) 0.048(2) 0.087(3) 0.021(2) 0.031(2) 0.016(2)
C16 0.071(3) 0.057(3) 0.063(3) 0.013(2) 0.018(2) 0.022(2)
C17 0.068(3) 0.063(3) 0.047(2) 0.010(2) 0.023(2) 0.013(2)
C18 0.045(2) 0.048(2) 0.050(2) 0.008(2) 0.016(2) 0.005(2)

loop_
_atom_site_label
_atom_site_fract_x
_atom_site_fract_y
_atom_site_fract_z
_atom_site_U_iso_or_equiv
_atom_site_thermal_displace_type
_atom_site_calc_flag
_atom_site_calc_attached_atom
Ni 0.0000 0.0000 0.0000 0.0302 Uij ? ?
Cr 0.0000 0.33271(7) 0.2500 0.0282 Uij ? ?
P1 0.5000 0.0797(1) 0.2500 0.0402 Uij ? ?
O1 0.8950(5) 0.4952(8) 0.5004(4) 0.1394 Uij ? ?
N1 0.0339(2) 0.0926(3) 0.1144(1) 0.0414 Uij ? ?
N2 -0.2399(2) 0.3279(3) 0.1605(2) 0.0576 Uij ? ?
N3 0.0527(2) 0.6045(4) 0.1366(2) 0.0862 Uij ? ?
N4 -0.1284(2) 0.1518(3) -0.0243(2) 0.0393 Uij ? ?
N5 -0.1108(2) -0.1512(4) 0.0361(2) 0.0474 Uij ? ?
C1 0.0276(2) 0.1688(3) 0.1674(1) 0.0325 Uij ? ?
C2 -0.1561(2) 0.3299(4) 0.1933(2) 0.0375 Uij ? ?
C3 0.0343(2) 0.5077(4) 0.1766(2) 0.0466 Uij ? ?
C4 -0.2238(2) 0.0596(4) -0.0260(2) 0.0536 Uij ? ?
C5 -0.3221(3) 0.1552(5) -0.0307(3) 0.0598 Uij ? ?
C6 -0.2065(3) -0.0545(5) 0.0382(3) 0.0653 Uij ? ?
C7 0.3980(2) -0.0490(3) 0.2721(2) 0.0394 Uij ? ?
C8 0.4265(3) -0.1882(4) 0.3125(2) 0.0518 Uij ? ?
C9 0.3517(3) -0.2965(4) 0.3245(2) 0.0561 Uij ? ?
C10 0.2473(3) -0.2670(4) 0.2960(2) 0.0544 Uij ? ?
C11 0.2183(3) -0.1301(5) 0.2576(2) 0.0551 Uij ? ?
C12 0.2925(3) -0.0201(4) 0.2446(2) 0.0451 Uij ? ?
C13 0.4502(2) 0.2075(3) 0.1710(2) 0.0408 Uij ? ?
C14 0.3742(3) 0.3195(4) 0.1797(2) 0.0561 Uij ? ?
C15 0.3338(3) 0.4159(4) 0.1189(2) 0.0650 Uij ? ?
C16 0.3700(3) 0.4075(4) 0.0502(2) 0.0627 Uij ? ?
C17 0.4481(3) 0.3018(4) 0.0426(2) 0.0578 Uij ? ?
C18 0.4885(3) 0.2018(4) 0.1022(2) 0.0467 Uij ? ?
H1 -0.127(2) 0.212(4) -0.073(2) 0.09(1) Uij ? ?
H2 -0.121(2) 0.222(3) 0.010(2) 0.04(1) Uij ? ?
H3 -0.231(3) -0.044(5) -0.071(2) 0.16(2) Uij ? ?
H4 -0.335(2) 0.222(4) -0.077(2) 0.08(1) Uij ? ?
H5 -0.311(2) 0.226(4) 0.016(2) 0.08(1) Uij ? ?
H6 -0.379(2) 0.084(3) -0.033(2) 0.07(1) Uij ? ?
H7 -0.199(3) 0.026(5) 0.090(2) 0.16(2) Uij ? ?
H8 -0.268(2) -0.133(4) 0.032(2) 0.08(1) Uij ? ?
H9 -0.131(3) -0.223(4) 0.000(2) 0.08(1) Uij ? ?
H10 -0.085(2) -0.196(4) 0.079(2) 0.07(1) Uij ? ?
H11 0.496(2) -0.214(3) 0.330(1) 0.047(9) Uij ? ?
H12 0.370(2) -0.387(3) 0.348(2) 0.06(1) Uij ? ?
H13 0.203(2) -0.348(4) 0.299(2) 0.08(1) Uij ? ?
H14 0.154(2) -0.111(4) 0.238(2) 0.06(1) Uij ? ?
H15 0.270(2) 0.076(3) 0.223(1) 0.044(9) Uij ? ?
H16 0.355(2) 0.329(3) 0.226(1) 0.054(10) Uij ? ?
H17 0.287(2) 0.486(4) 0.126(2) 0.06(1) Uij ? ?
H18 0.342(2) 0.473(4) 0.010(2) 0.06(1) Uij ? ?
H19 0.470(2) 0.298(3) -0.003(2) 0.050(10) Uij ? ?
H20 0.536(2) 0.130(3) 0.096(1) 0.038(9) Uij ? ?

loop_
_atom_type_symbol
_atom_type_oxidation_number
_atom_type_number_in_cell
_atom_type_scat_dispersion_real
_atom_type_scat_dispersion_imag
_atom_type_scat_source
C 0 72 0.003 0.002 'International Tables'
H 0 84 0.000 0.000 'International Tables'
N 0 20 0.006 0.003 'International Tables'
O 0 2 0.011 0.006 'International Tables'
P 0 2 0.102 0.094 'International Tables'
Ni 0 2 0.339 1.112 'International Tables'
Cr 0 2 0.321 0.624 'International Tables'

loop_
_geom_angle_atom_site_label_1
_geom_angle_atom_site_label_2
_geom_angle_atom_site_label_3
_geom_angle
_geom_angle_site_symmetry_1
_geom_angle_site_symmetry_2
_geom_angle_site_symmetry_3
_geom_angle_publ_flag
N(1) Ni N(1) 180.0000 ? ? ? yes
N(1) Ni N(4) 89.4(1) ? ? ? yes
N(1) Ni N(4) 90.6(1) ? ? ? yes
N(1) Ni N(5) 88.7(1) ? ? ? yes
N(1) Ni N(5) 91.3(1) ? ? ? yes
N(1) Ni N(4) 90.6(1) ? ? ? yes
N(1) Ni N(4) 89.4(1) ? ? ? yes
N(1) Ni N(5) 91.3(1) ? ? ? yes
N(1) Ni N(5) 88.7(1) ? ? ? yes
N(4) Ni N(4) 180.0000 ? ? ? yes
N(4) Ni N(5) 82.9(1) ? ? ? yes
N(4) Ni N(5) 97.1(1) ? ? ? yes
N(4) Ni N(5) 97.1(1) ? ? ? yes
N(4) Ni N(5) 82.9(1) ? ? ? yes
N(5) Ni N(5) 180.0000 ? ? ? yes
C(1) Cr C(1) 96.6(2) ? ? ? yes
C(1) Cr C(2) 86.0(1) ? ? ? yes
C(1) Cr C(2) 93.1(1) ? ? ? yes
C(1) Cr C(3) 87.7(1) ? ? ? yes
C(1) Cr C(3) 174.7(1) ? ? ? yes
C(1) Cr C(2) 93.1(1) ? ? ? yes
C(1) Cr C(2) 86.0(1) ? ? ? yes
C(1) Cr C(3) 174.7(1) ? ? ? yes
C(1) Cr C(3) 87.7(1) ? ? ? yes
C(2) Cr C(2) 178.7(2) ? ? ? yes
C(2) Cr C(3) 90.4(1) ? ? ? yes
C(2) Cr C(3) 90.6(1) ? ? ? yes
C(2) Cr C(3) 90.6(1) ? ? ? yes
C(2) Cr C(3) 90.4(1) ? ? ? yes
C(3) Cr C(3) 88.3(2) ? ? ? yes
C(7) P(1) C(7) 105.7(2) ? ? ? yes
C(7) P(1) C(13) 110.8(1) ? ? ? yes
C(7) P(1) C(13) 112.0(1) ? ? ? yes
C(7) P(1) C(13) 112.0(1) ? ? ? yes
C(7) P(1) C(13) 110.8(1) ? ? ? yes
C(13) P(1) C(13) 105.6(2) ? ? ? yes
Ni N(1) C(1) 160.2(2) ? ? ? yes
Ni N(4) C(4) 108.4(2) ? ? ? yes
Ni N(4) H(1) 111(1) ? ? ? no
Ni N(4) H(2) 107(1) ? ? ? no
C(4) N(4) H(1) 113(1) ? ? ? no
C(4) N(4) H(2) 112(1) ? ? ? no
H(1) N(4) H(2) 103(2) ? ? ? no
Ni N(5) C(6) 106.7(2) ? ? ? yes
Ni N(5) H(9) 109(2) ? ? ? no
Ni N(5) H(10) 110(2) ? ? ? no
C(6) N(5) H(9) 104(2) ? ? ? no
C(6) N(5) H(10) 114(2) ? ? ? no
H(9) N(5) H(10) 110(3) ? ? ? no
Cr C(1) N(1) 170.0(2) ? ? ? yes
Cr C(2) N(2) 177.9(3) ? ? ? yes
Cr C(3) N(3) 179.5(3) ? ? ? yes
N(4) C(4) C(5) 114.8(3) ? ? ? yes
N(4) C(4) C(6) 108.8(3) ? ? ? yes
N(4) C(4) H(3) 112(1) ? ? ? no
C(5) C(4) C(6) 114.2(3) ? ? ? yes
C(5) C(4) H(3) 113(1) ? ? ? no
C(6) C(4) H(3) 90(1) ? ? ? no
C(4) C(5) H(4) 112(1) ? ? ? no
C(4) C(5) H(5) 106(1) ? ? ? no
C(4) C(5) H(6) 107(1) ? ? ? no
H(4) C(5) H(5) 108(2) ? ? ? no
H(4) C(5) H(6) 108(2) ? ? ? no
H(5) C(5) H(6) 113(2) ? ? ? no
N(5) C(6) C(4) 110.9(3) ? ? ? yes
N(5) C(6) H(7) 113(2) ? ? ? no
N(5) C(6) H(8) 106(1) ? ? ? no
C(4) C(6) H(7) 101(2) ? ? ? no
C(4) C(6) H(8) 109(1) ? ? ? no
H(7) C(6) H(8) 114(2) ? ? ? no
P(1) C(7) C(8) 118.9(2) ? ? ? yes
P(1) C(7) C(12) 122.1(2) ? ? ? yes
C(8) C(7) C(12) 118.8(3) ? ? ? yes
C(7) C(8) C(9) 120.8(3) ? ? ? yes
C(7) C(8) H(11) 121(1) ? ? ? no
C(9) C(8) H(11) 117(1) ? ? ? no
C(8) C(9) C(10) 119.6(4) ? ? ? yes
C(8) C(9) H(12) 120(2) ? ? ? no
C(10) C(9) H(12) 119(1) ? ? ? no
C(9) C(10) C(11) 120.1(4) ? ? ? yes
C(9) C(10) H(13) 115(2) ? ? ? no
C(11) C(10) H(13) 123(2) ? ? ? no
C(10) C(11) C(12) 121.1(4) ? ? ? yes
C(10) C(11) H(14) 121(2) ? ? ? no
C(12) C(11) H(14) 117(2) ? ? ? no
C(7) C(12) C(11) 119.5(3) ? ? ? yes
C(7) C(12) H(15) 120(1) ? ? ? no
C(11) C(12) H(15) 119(1) ? ? ? no
P(1) C(13) C(14) 119.4(2) ? ? ? yes
P(1) C(13) C(18) 121.4(2) ? ? ? yes
C(14) C(13) C(18) 119.1(3) ? ? ? yes
C(13) C(14) C(15) 119.9(3) ? ? ? yes
C(13) C(14) H(16) 118(1) ? ? ? no
C(15) C(14) H(16) 121(1) ? ? ? no
C(14) C(15) C(16) 120.8(4) ? ? ? yes
C(14) C(15) H(17) 118(2) ? ? ? no
C(16) C(15) H(17) 120(2) ? ? ? no
C(15) C(16) C(17) 119.4(4) ? ? ? yes
C(15) C(16) H(18) 119(1) ? ? ? no
C(17) C(16) H(18) 121(1) ? ? ? no
C(16) C(17) C(18) 120.9(3) ? ? ? yes
C(16) C(17) H(19) 117(1) ? ? ? no
C(18) C(17) H(19) 121(1) ? ? ? no
C(13) C(18) C(17) 119.8(3) ? ? ? yes
C(13) C(18) H(20) 119(1) ? ? ? no
C(17) C(18) H(20) 120(1) ? ? ? no

loop_
_geom_bond_atom_site_label_1
_geom_bond_atom_site_label_2
_geom_bond_distance
_geom_bond_site_symmetry_1
_geom_bond_site_symmetry_2
_geom_bond_publ_flag
Ni N(1) 2.128(2) ? ? yes
Ni N(1) 2.128(2) ? ? yes
Ni N(4) 2.082(3) ? ? yes
Ni N(4) 2.082(3) ? ? yes
Ni N(5) 2.100(3) ? ? yes
Ni N(5) 2.100(3) ? ? yes
Cr C(1) 2.083(3) ? ? yes
Cr C(1) 2.083(3) ? ? yes
Cr C(2) 2.087(3) ? ? yes
Cr C(2) 2.087(3) ? ? yes
Cr C(3) 2.062(3) ? ? yes
Cr C(3) 2.062(3) ? ? yes
P(1) C(7) 1.804(3) ? ? yes
P(1) C(7) 1.804(3) ? ? yes
P(1) C(13) 1.786(3) ? ? yes
P(1) C(13) 1.786(3) ? ? yes
N(1) C(1) 1.146(3) ? ? yes
N(2) C(2) 1.134(3) ? ? yes
N(3) C(3) 1.131(4) ? ? yes
N(4) C(4) 1.455(4) ? ? yes
N(4) H(1) 1.00(3) ? ? no
N(4) H(2) 0.83(3) ? ? no
N(5) C(6) 1.489(4) ? ? yes
N(5) H(9) 0.88(3) ? ? no
N(5) H(10) 0.86(3) ? ? no
C(4) C(5) 1.495(4) ? ? yes
C(4) C(6) 1.470(4) ? ? yes
C(4) H(3) 1.17(4) ? ? no
C(5) H(4) 0.97(3) ? ? no
C(5) H(5) 1.01(3) ? ? no
C(5) H(6) 0.94(3) ? ? no
C(6) H(7) 1.12(4) ? ? no
C(6) H(8) 1.03(3) ? ? no
C(7) C(8) 1.390(4) ? ? yes
C(7) C(12) 1.387(4) ? ? yes
C(8) C(9) 1.375(4) ? ? yes
C(8) H(11) 0.93(2) ? ? no
C(9) C(10) 1.378(5) ? ? yes
C(9) H(12) 0.88(3) ? ? no
C(10) C(11) 1.358(5) ? ? yes
C(10) H(13) 0.90(3) ? ? no
C(11) C(12) 1.383(4) ? ? yes
C(11) H(14) 0.85(3) ? ? no
C(12) H(15) 0.93(2) ? ? no
C(13) C(14) 1.392(4) ? ? yes
C(13) C(18) 1.386(4) ? ? yes
C(14) C(15) 1.371(4) ? ? yes
C(14) H(16) 0.90(2) ? ? no
C(15) C(16) 1.371(5) ? ? yes
C(15) H(17) 0.86(3) ? ? no
C(16) C(17) 1.372(4) ? ? yes
C(16) H(18) 0.92(3) ? ? no
C(17) C(18) 1.375(4) ? ? yes
C(17) H(19) 0.89(3) ? ? no
C(18) H(20) 0.89(2) ? ? no
